data_4514964
loop_
_publ_author_name
'Paymode, Dinesh J.'
'Ramana, Chepuri V.'

_publ_section_title
;
 Studies toward the Total Synthesis of Parvifolals A/B: An Intramolecular
 <i>o</i>-Quinone Methide [4 + 2]-Cycloaddition To Construct the Central
 Tetracyclic Core.
;
_journal_issue 1
_journal_name_full 'ACS omega'
_journal_page_first 810
_journal_page_last 818
_journal_paper_doi 10.1021/acsomega.8b02777
_journal_volume 4
_journal_year 2019
_chemical_formula_moiety 'C26 H24 O5'
_chemical_formula_sum 'C26 H24 O5'
_chemical_formula_weight 416.45
_space_group_crystal_system monoclinic
_space_group_IT_number 14
_space_group_name_Hall '-P 2ybc'
_space_group_name_H-M_alt 'P 1 21/c 1'
_symmetry_space_group_name_Hall '-P 2ybc'
_symmetry_space_group_name_H-M 'P 1 21/c 1'
_atom_sites_solution_hydrogens geom
_audit_creation_method SHELXL-2014/7
_cell_angle_alpha 90
_cell_angle_beta 94.437(2)
_cell_angle_gamma 90
_cell_formula_units_Z 4
_cell_length_a 4.6276(2)
_cell_length_b 44.886(2)
_cell_length_c 9.6881(5)
_cell_measurement_reflns_used 6140
_cell_measurement_temperature 100(2)
_cell_measurement_theta_max 28.68
_cell_measurement_theta_min 2.30
_cell_volume 2006.33(16)
_computing_cell_refinement 'Bruker SAINT'
_computing_data_collection 'Bruker APEX2'
_computing_data_reduction 'Bruker SAINT'
_computing_molecular_graphics 'Bruker SHELXTL'
_computing_publication_material 'Bruker SHELXTL'
_computing_structure_refinement 'SHELXL-2014/7 (Sheldrick, 2014)'
_computing_structure_solution 'SHELXS-97 (Sheldrick 2008)'
_diffrn_ambient_temperature 100(2)
_diffrn_measured_fraction_theta_full 0.999
_diffrn_measured_fraction_theta_max 0.995
_diffrn_measurement_device_type 'Bruker APEX-II CCD'
_diffrn_measurement_method '\f and \w scans'
_diffrn_radiation_type MoK\a
_diffrn_radiation_wavelength 0.71073
_diffrn_reflns_av_R_equivalents 0.0378
_diffrn_reflns_av_unetI/netI 0.0403
_diffrn_reflns_Laue_measured_fraction_full 0.999
_diffrn_reflns_Laue_measured_fraction_max 0.995
_diffrn_reflns_limit_h_max 5
_diffrn_reflns_limit_h_min -6
_diffrn_reflns_limit_k_max 60
_diffrn_reflns_limit_k_min -49
_diffrn_reflns_limit_l_max 13
_diffrn_reflns_limit_l_min -13
_diffrn_reflns_number 19722
_diffrn_reflns_point_group_measured_fraction_full 0.999
_diffrn_reflns_point_group_measured_fraction_max 0.995
_diffrn_reflns_theta_full 25.242
_diffrn_reflns_theta_max 28.755
_diffrn_reflns_theta_min 2.296
_exptl_absorpt_coefficient_mu 0.095
_exptl_absorpt_correction_T_max 0.986
_exptl_absorpt_correction_T_min 0.958
_exptl_absorpt_correction_type multi-scan
_exptl_absorpt_process_details SADABS,BRUKER
_exptl_crystal_colour COLOURLESS
_exptl_crystal_density_diffrn 1.379
_exptl_crystal_description BLOCK
_exptl_crystal_F_000 880
_exptl_crystal_size_max 0.460
_exptl_crystal_size_mid 0.230
_exptl_crystal_size_min 0.150
_refine_diff_density_max 0.452
_refine_diff_density_min -0.289
_refine_diff_density_rms 0.060
_refine_ls_extinction_method none
_refine_ls_goodness_of_fit_ref 1.173
_refine_ls_hydrogen_treatment constr
_refine_ls_matrix_type full
_refine_ls_number_parameters 284
_refine_ls_number_reflns 5181
_refine_ls_number_restraints 0
_refine_ls_restrained_S_all 1.173
_refine_ls_R_factor_all 0.0864
_refine_ls_R_factor_gt 0.0706
_refine_ls_shift/su_max 0.001
_refine_ls_shift/su_mean 0.000
_refine_ls_structure_factor_coef Fsqd
_refine_ls_weighting_details 'w=1/[\s^2^(Fo^2^)+(0.0167P)^2^+2.7869P] where P=(Fo^2^+2Fc^2^)/3'
_refine_ls_weighting_scheme calc
_refine_ls_wR_factor_gt 0.1244
_refine_ls_wR_factor_ref 0.1296
_reflns_Friedel_coverage 0.000
_reflns_number_gt 4314
_reflns_number_total 5181
_reflns_threshold_expression 'I > 2\s(I)'
_cod_data_source_file ao8b02777_si_002.cif
_cod_data_source_block DP
_cod_depositor_comments
;
The following automatic conversions were performed:

'_exptl_absorpt_correction_type' value 'MULTI-SCAN' changed to
'multi-scan' according to
/home/data/users/saulius/crontab/automatic-downloads/current/ACS/lib/dictionaries/cif_core.dic
dictionary named 'cif_core.dic' version 2.4.2 from 2011-04-26.

Automatic conversion script
Id: cif_fix_values 4973 2017-02-22 13:04:09Z antanas 
;
_cod_original_cell_volume 2006.32(17)
_cod_database_code 4514964
_shelx_shelxl_version_number 2014/7
_shelx_space_group_comment
;
The symmetry employed for this shelxl refinement is uniquely defined
by the following loop, which should always be used as a source of
symmetry information in preference to the above space-group names.
They are only intended as comments.
;
_shelx_estimated_absorpt_t_min 0.958
_shelx_estimated_absorpt_t_max 0.986

loop_
_space_group_symop_operation_xyz
'x, y, z'
'-x, y+1/2, -z+1/2'
'-x, -y, -z'
'x, -y-1/2, z-1/2'

loop_
_atom_site_label
_atom_site_type_symbol
_atom_site_fract_x
_atom_site_fract_y
_atom_site_fract_z
_atom_site_U_iso_or_equiv
_atom_site_adp_type
_atom_site_occupancy
_atom_site_site_symmetry_order
_atom_site_calc_flag
_atom_site_refinement_flags_posn
_atom_site_refinement_flags_adp
C1 C 0.8088(6) 0.73184(6) -0.1051(3) 0.0306(6) Uani 1 1 d . .
H1A H 1.0154 0.7285 -0.0800 0.046 Uiso 1 1 calc R U
H1B H 0.7810 0.7519 -0.1442 0.046 Uiso 1 1 calc R U
H1C H 0.7378 0.7170 -0.1738 0.046 Uiso 1 1 calc R U
C2 C 0.6557(5) 0.70172(5) 0.0782(2) 0.0203(5) Uani 1 1 d . .
C3 C 0.4824(5) 0.69881(5) 0.1882(2) 0.0220(5) Uani 1 1 d . .
H3 H 0.3720 0.7153 0.2162 0.026 Uiso 1 1 calc R U
C4 C 0.4709(5) 0.67176(5) 0.2574(2) 0.0216(5) Uani 1 1 d . .
H4 H 0.3495 0.6697 0.3316 0.026 Uiso 1 1 calc R U
C5 C 0.6377(5) 0.64751(5) 0.2182(2) 0.0176(4) Uani 1 1 d . .
C6 C 0.6219(5) 0.61736(5) 0.2855(2) 0.0175(4) Uani 1 1 d . .
H6 H 0.7934 0.6054 0.2619 0.021 Uiso 1 1 calc R U
C7 C 0.5985(5) 0.61578(5) 0.4405(2) 0.0166(4) Uani 1 1 d . .
H7 H 0.4123 0.6252 0.4634 0.020 Uiso 1 1 calc R U
C8 C 0.8430(4) 0.62777(5) 0.5370(2) 0.0152(4) Uani 1 1 d . .
C9 C 0.9443(5) 0.65686(5) 0.5546(2) 0.0178(4) Uani 1 1 d . .
H9 H 0.8691 0.6726 0.4969 0.021 Uiso 1 1 calc R U
C10 C 1.1600(5) 0.66196(5) 0.6603(2) 0.0188(4) Uani 1 1 d . .
C11 C 1.2734(5) 0.63903(5) 0.7458(2) 0.0182(4) Uani 1 1 d . .
H11 H 1.4212 0.6432 0.8168 0.022 Uiso 1 1 calc R U
C12 C 1.1690(4) 0.61018(5) 0.7266(2) 0.0157(4) Uani 1 1 d . .
C13 C 0.9495(4) 0.60454(5) 0.6221(2) 0.0153(4) Uani 1 1 d . .
C14 C 0.7974(4) 0.57693(5) 0.5827(2) 0.0155(4) Uani 1 1 d . .
H14 H 0.8349 0.5579 0.6234 0.019 Uiso 1 1 calc R U
C15 C 0.5942(4) 0.58299(5) 0.4783(2) 0.0156(4) Uani 1 1 d . .
C16 C 0.4068(4) 0.56373(4) 0.3900(2) 0.0142(4) Uani 1 1 d . .
C17 C 0.3239(4) 0.53490(5) 0.4241(2) 0.0166(4) Uani 1 1 d . .
H17 H 0.4001 0.5265 0.5093 0.020 Uiso 1 1 calc R U
C18 C 0.1339(5) 0.51811(5) 0.3378(2) 0.0173(4) Uani 1 1 d . .
H18 H 0.0801 0.4986 0.3638 0.021 Uiso 1 1 calc R U
C19 C 0.0230(4) 0.53034(4) 0.2121(2) 0.0152(4) Uani 1 1 d . .
C20 C 0.1057(4) 0.55872(4) 0.1741(2) 0.0147(4) Uani 1 1 d . .
H20 H 0.0331 0.5669 0.0878 0.018 Uiso 1 1 calc R U
C21 C 0.2942(4) 0.57513(4) 0.2623(2) 0.0134(4) Uani 1 1 d . .
C22 C 0.8090(5) 0.65110(5) 0.1097(2) 0.0197(4) Uani 1 1 d . .
H22 H 0.9233 0.6348 0.0830 0.024 Uiso 1 1 calc R U
C23 C 0.8204(5) 0.67781(5) 0.0378(2) 0.0205(4) Uani 1 1 d . .
H23 H 0.9387 0.6797 -0.0376 0.025 Uiso 1 1 calc R U
C24 C -0.2369(5) 0.48598(5) 0.1458(2) 0.0233(5) Uani 1 1 d . .
H24A H -0.0577 0.4743 0.1545 0.035 Uiso 1 1 calc R U
H24B H -0.3657 0.4781 0.0693 0.035 Uiso 1 1 calc R U
H24C H -0.3335 0.4847 0.2321 0.035 Uiso 1 1 calc R U
C25 C 1.5021(5) 0.59055(5) 0.9042(2) 0.0216(5) Uani 1 1 d . .
H25A H 1.6679 0.5980 0.8574 0.032 Uiso 1 1 calc R U
H25B H 1.5539 0.5716 0.9502 0.032 Uiso 1 1 calc R U
H25C H 1.4494 0.6051 0.9733 0.032 Uiso 1 1 calc R U
C26 C 1.1905(6) 0.71336(5) 0.5998(3) 0.0294(6) Uani 1 1 d . .
H26A H 1.2297 0.7082 0.5048 0.044 Uiso 1 1 calc R U
H26B H 1.2975 0.7315 0.6283 0.044 Uiso 1 1 calc R U
H26C H 0.9823 0.7168 0.6043 0.044 Uiso 1 1 calc R U
O1 O 1.2606(3) 0.58600(3) 0.80437(15) 0.0184(3) Uani 1 1 d . .
O2 O 0.6516(4) 0.72919(3) 0.01538(18) 0.0267(4) Uani 1 1 d . .
O3 O 1.2803(4) 0.68952(3) 0.69006(17) 0.0257(4) Uani 1 1 d . .
O4 O 0.3575(3) 0.60343(3) 0.21958(15) 0.0163(3) Uani 1 1 d . .
O5 O -0.1693(3) 0.51640(3) 0.11889(16) 0.0197(3) Uani 1 1 d . .

loop_
_atom_site_aniso_label
_atom_site_aniso_U_11
_atom_site_aniso_U_22
_atom_site_aniso_U_33
_atom_site_aniso_U_23
_atom_site_aniso_U_13
_atom_site_aniso_U_12
C1 0.0390(14) 0.0242(12) 0.0280(13) 0.0095(10) -0.0017(11) -0.0083(11)
C2 0.0243(11) 0.0133(10) 0.0219(11) 0.0035(8) -0.0067(9) -0.0042(8)
C3 0.0244(11) 0.0157(10) 0.0254(11) -0.0013(9) -0.0011(9) 0.0010(8)
C4 0.0221(11) 0.0210(11) 0.0214(11) 0.0002(9) 0.0006(8) -0.0044(9)
C5 0.0192(10) 0.0140(10) 0.0183(10) -0.0012(8) -0.0071(8) -0.0027(8)
C6 0.0179(10) 0.0143(10) 0.0197(10) -0.0016(8) -0.0024(8) -0.0004(8)
C7 0.0189(10) 0.0138(10) 0.0169(10) -0.0005(8) -0.0008(8) -0.0032(8)
C8 0.0147(9) 0.0181(10) 0.0129(9) -0.0017(8) 0.0005(7) -0.0015(8)
C9 0.0205(10) 0.0141(10) 0.0185(10) 0.0014(8) -0.0010(8) 0.0000(8)
C10 0.0211(11) 0.0154(10) 0.0197(10) -0.0050(8) 0.0011(8) -0.0021(8)
C11 0.0178(10) 0.0194(11) 0.0168(10) -0.0037(8) -0.0024(8) -0.0039(8)
C12 0.0154(10) 0.0184(10) 0.0134(9) 0.0015(8) 0.0018(7) 0.0004(8)
C13 0.0147(9) 0.0158(10) 0.0155(10) -0.0019(8) 0.0026(7) -0.0022(8)
C14 0.0162(10) 0.0150(10) 0.0152(9) -0.0004(8) 0.0006(7) -0.0021(8)
C15 0.0170(10) 0.0145(10) 0.0152(10) 0.0006(8) -0.0003(8) -0.0025(8)
C16 0.0133(9) 0.0144(10) 0.0147(9) -0.0006(7) -0.0002(7) -0.0002(7)
C17 0.0179(10) 0.0171(10) 0.0146(9) 0.0030(8) -0.0011(8) -0.0017(8)
C18 0.0199(10) 0.0121(10) 0.0196(10) 0.0011(8) 0.0000(8) -0.0019(8)
C19 0.0150(9) 0.0141(10) 0.0163(10) -0.0034(8) 0.0000(7) 0.0003(7)
C20 0.0162(10) 0.0141(10) 0.0132(9) -0.0008(7) -0.0020(7) 0.0012(7)
C21 0.0145(9) 0.0111(9) 0.0149(9) -0.0010(7) 0.0031(7) 0.0009(7)
C22 0.0225(11) 0.0153(10) 0.0204(11) -0.0008(8) -0.0049(8) 0.0001(8)
C23 0.0221(11) 0.0182(11) 0.0206(11) 0.0008(8) -0.0015(8) -0.0022(8)
C24 0.0292(12) 0.0168(11) 0.0232(11) -0.0027(9) -0.0027(9) -0.0097(9)
C25 0.0190(11) 0.0275(12) 0.0172(10) 0.0018(9) -0.0058(8) -0.0053(9)
C26 0.0394(14) 0.0147(11) 0.0329(13) -0.0009(10) -0.0056(11) -0.0054(10)
O1 0.0191(7) 0.0182(8) 0.0167(7) 0.0030(6) -0.0057(6) -0.0041(6)
O2 0.0345(10) 0.0156(8) 0.0301(9) 0.0075(7) 0.0029(7) 0.0001(7)
O3 0.0311(9) 0.0143(8) 0.0300(9) -0.0022(7) -0.0081(7) -0.0049(7)
O4 0.0189(7) 0.0121(7) 0.0171(7) 0.0008(5) -0.0047(6) -0.0031(6)
O5 0.0230(8) 0.0138(7) 0.0211(8) -0.0011(6) -0.0068(6) -0.0052(6)

loop_
_atom_type_symbol
_atom_type_description
_atom_type_scat_dispersion_real
_atom_type_scat_dispersion_imag
_atom_type_scat_source
C C 0.0033 0.0016 'International Tables Vol C Tables 4.2.6.8 and 6.1.1.4'
H H 0.0000 0.0000 'International Tables Vol C Tables 4.2.6.8 and 6.1.1.4'
O O 0.0106 0.0060 'International Tables Vol C Tables 4.2.6.8 and 6.1.1.4'

loop_
_geom_angle_atom_site_label_1
_geom_angle_atom_site_label_2
_geom_angle_atom_site_label_3
_geom_angle
O2 C1 H1A 109.5
O2 C1 H1B 109.5
H1A C1 H1B 109.5
O2 C1 H1C 109.5
H1A C1 H1C 109.5
H1B C1 H1C 109.5
O2 C2 C23 123.9(2)
O2 C2 C3 115.8(2)
C23 C2 C3 120.3(2)
C2 C3 C4 119.9(2)
C2 C3 H3 120.0
C4 C3 H3 120.0
C3 C4 C5 120.3(2)
C3 C4 H4 119.9
C5 C4 H4 119.9
C22 C5 C4 118.6(2)
C22 C5 C6 119.1(2)
C4 C5 C6 122.2(2)
O4 C6 C5 105.08(16)
O4 C6 C7 106.77(17)
C5 C6 C7 118.71(18)
O4 C6 H6 108.6
C5 C6 H6 108.6
C7 C6 H6 108.6
C15 C7 C6 106.73(17)
C15 C7 C8 102.68(16)
C6 C7 C8 119.27(18)
C15 C7 H7 109.2
C6 C7 H7 109.2
C8 C7 H7 109.2
C9 C8 C13 121.85(18)
C9 C8 C7 129.70(19)
C13 C8 C7 108.24(18)
C8 C9 C10 117.37(19)
C8 C9 H9 121.3
C10 C9 H9 121.3
O3 C10 C9 123.8(2)
O3 C10 C11 114.21(18)
C9 C10 C11 121.96(19)
C12 C11 C10 119.74(19)
C12 C11 H11 120.1
C10 C11 H11 120.1
O1 C12 C11 125.11(18)
O1 C12 C13 115.52(18)
C11 C12 C13 119.37(19)
C8 C13 C12 119.69(19)
C8 C13 C14 109.79(17)
C12 C13 C14 130.52(19)
C15 C14 C13 108.50(18)
C15 C14 H14 125.7
C13 C14 H14 125.7
C14 C15 C16 131.9(2)
C14 C15 C7 110.72(18)
C16 C15 C7 116.93(17)
C17 C16 C21 117.18(18)
C17 C16 C15 125.02(18)
C21 C16 C15 117.78(18)
C16 C17 C18 122.24(19)
C16 C17 H17 118.9
C18 C17 H17 118.9
C17 C18 C19 119.00(19)
C17 C18 H18 120.5
C19 C18 H18 120.5
O5 C19 C20 115.03(18)
O5 C19 C18 124.85(18)
C20 C19 C18 120.12(18)
C21 C20 C19 119.86(18)
C21 C20 H20 120.1
C19 C20 H20 120.1
O4 C21 C20 116.38(17)
O4 C21 C16 122.00(17)
C20 C21 C16 121.59(18)
C5 C22 C23 122.1(2)
C5 C22 H22 119.0
C23 C22 H22 119.0
C22 C23 C2 118.8(2)
C22 C23 H23 120.6
C2 C23 H23 120.6
O5 C24 H24A 109.5
O5 C24 H24B 109.5
H24A C24 H24B 109.5
O5 C24 H24C 109.5
H24A C24 H24C 109.5
H24B C24 H24C 109.5
O1 C25 H25A 109.5
O1 C25 H25B 109.5
H25A C25 H25B 109.5
O1 C25 H25C 109.5
H25A C25 H25C 109.5
H25B C25 H25C 109.5
O3 C26 H26A 109.5
O3 C26 H26B 109.5
H26A C26 H26B 109.5
O3 C26 H26C 109.5
H26A C26 H26C 109.5
H26B C26 H26C 109.5
C12 O1 C25 116.73(16)
C2 O2 C1 116.53(19)
C10 O3 C26 116.89(17)
C21 O4 C6 116.78(15)
C19 O5 C24 117.16(16)

loop_
_geom_bond_atom_site_label_1
_geom_bond_atom_site_label_2
_geom_bond_distance
C1 O2 1.427(3)
C1 H1A 0.9800
C1 H1B 0.9800
C1 H1C 0.9800
C2 O2 1.374(3)
C2 C23 1.390(3)
C2 C3 1.389(3)
C3 C4 1.390(3)
C3 H3 0.9500
C4 C5 1.404(3)
C4 H4 0.9500
C5 C22 1.374(3)
C5 C6 1.506(3)
C6 O4 1.475(2)
C6 C7 1.516(3)
C6 H6 1.0000
C7 C15 1.517(3)
C7 C8 1.510(3)
C7 H7 1.0000
C8 C9 1.393(3)
C8 C13 1.395(3)
C9 C10 1.392(3)
C9 H9 0.9500
C10 O3 1.378(3)
C10 C11 1.398(3)
C11 C12 1.390(3)
C11 H11 0.9500
C12 O1 1.370(2)
C12 C13 1.401(3)
C13 C14 1.461(3)
C14 C15 1.354(3)
C14 H14 0.9500
C15 C16 1.455(3)
C16 C17 1.397(3)
C16 C21 1.402(3)
C17 C18 1.388(3)
C17 H17 0.9500
C18 C19 1.397(3)
C18 H18 0.9500
C19 O5 1.369(2)
C19 C20 1.388(3)
C20 C21 1.385(3)
C20 H20 0.9500
C21 O4 1.375(2)
C22 C23 1.389(3)
C22 H22 0.9500
C23 H23 0.9500
C24 O5 1.429(3)
C24 H24A 0.9800
C24 H24B 0.9800
C24 H24C 0.9800
C25 O1 1.435(2)
C25 H25A 0.9800
C25 H25B 0.9800
C25 H25C 0.9800
C26 O3 1.423(3)
C26 H26A 0.9800
C26 H26B 0.9800
C26 H26C 0.9800

loop_
_geom_torsion_atom_site_label_1
_geom_torsion_atom_site_label_2
_geom_torsion_atom_site_label_3
_geom_torsion_atom_site_label_4
_geom_torsion
O2 C2 C3 C4 179.5(2)
C23 C2 C3 C4 -0.8(3)
C2 C3 C4 C5 1.2(3)
C3 C4 C5 C22 -0.6(3)
C3 C4 C5 C6 -177.1(2)
C22 C5 C6 O4 -96.8(2)
C4 C5 C6 O4 79.6(2)
C22 C5 C6 C7 143.9(2)
C4 C5 C6 C7 -39.7(3)
O4 C6 C7 C15 63.0(2)
C5 C6 C7 C15 -178.62(18)
O4 C6 C7 C8 178.57(17)
C5 C6 C7 C8 -63.1(3)
C15 C7 C8 C9 -177.3(2)
C6 C7 C8 C9 65.0(3)
C15 C7 C8 C13 -2.6(2)
C6 C7 C8 C13 -120.3(2)
C13 C8 C9 C10 0.7(3)
C7 C8 C9 C10 174.8(2)
C8 C9 C10 O3 -179.9(2)
C8 C9 C10 C11 0.2(3)
O3 C10 C11 C12 179.8(2)
C9 C10 C11 C12 -0.3(3)
C10 C11 C12 O1 -179.3(2)
C10 C11 C12 C13 -0.5(3)
C9 C8 C13 C12 -1.5(3)
C7 C8 C13 C12 -176.66(19)
C9 C8 C13 C14 178.1(2)
C7 C8 C13 C14 2.9(2)
O1 C12 C13 C8 -179.72(19)
C11 C12 C13 C8 1.3(3)
O1 C12 C13 C14 0.9(3)
C11 C12 C13 C14 -178.1(2)
C8 C13 C14 C15 -1.9(2)
C12 C13 C14 C15 177.6(2)
C13 C14 C15 C16 171.8(2)
C13 C14 C15 C7 0.1(2)
C6 C7 C15 C14 127.76(19)
C8 C7 C15 C14 1.5(2)
C6 C7 C15 C16 -45.3(2)
C8 C7 C15 C16 -171.56(18)
C14 C15 C16 C17 23.8(4)
C7 C15 C16 C17 -164.9(2)
C14 C15 C16 C21 -158.0(2)
C7 C15 C16 C21 13.4(3)
C21 C16 C17 C18 -1.2(3)
C15 C16 C17 C18 177.1(2)
C16 C17 C18 C19 0.4(3)
C17 C18 C19 O5 -178.8(2)
C17 C18 C19 C20 0.8(3)
O5 C19 C20 C21 178.49(18)
C18 C19 C20 C21 -1.2(3)
C19 C20 C21 O4 -177.73(18)
C19 C20 C21 C16 0.4(3)
C17 C16 C21 O4 178.83(19)
C15 C16 C21 O4 0.4(3)
C17 C16 C21 C20 0.8(3)
C15 C16 C21 C20 -177.59(19)
C4 C5 C22 C23 -0.4(3)
C6 C5 C22 C23 176.19(19)
C5 C22 C23 C2 0.8(3)
O2 C2 C23 C22 179.6(2)
C3 C2 C23 C22 -0.2(3)
C11 C12 O1 C25 -6.3(3)
C13 C12 O1 C25 174.79(19)
C23 C2 O2 C1 5.4(3)
C3 C2 O2 C1 -174.8(2)
C9 C10 O3 C26 -4.8(3)
C11 C10 O3 C26 175.2(2)
C20 C21 O4 C6 -160.59(18)
C16 C21 O4 C6 21.3(3)
C5 C6 O4 C21 179.28(17)
C7 C6 O4 C21 -53.8(2)
C20 C19 O5 C24 173.35(19)
C18 C19 O5 C24 -7.0(3)
